data_4331727
loop_
_publ_author_name
'Michihiro Nishikawa'
'Kuniharu Nomoto'
'Shoko Kume'
'Hiroshi Nishihara'

_publ_contact_author_address '7-3-1, Hongo, Bunkyo-ku, Tokyo, 113-0033, Japan'
_publ_contact_author_email nisihara@chem.s.u-tokyo.ac.jp
_publ_contact_author_fax 81-3-5841-4489
_publ_contact_author_name 'Hiroshi Nishihara'
_publ_contact_author_phone 81-3-5841-4348
_publ_section_title
;
 Solvated-Ion-Pairing-Sensitive Molecular Bistability Based on
 Copper(I)-Coordinated Pyrimidine Ring Rotation
;
_journal_name_full 'Inorganic Chemistry'
_journal_page_first 369
_journal_page_last 380
_journal_paper_doi 10.1021/ic302141z
_journal_volume 52
_journal_year 2013
_chemical_formula_sum 'C61 H35 B Cu F20 N3 P2'
_chemical_formula_weight 1326.21
_space_group_IT_number 14
_symmetry_cell_setting monoclinic
_symmetry_space_group_name_Hall '-P 2ybc'
_symmetry_space_group_name_H-M 'P 1 21/c 1'
_audit_creation_date 2009-05-14T15:24:52-00:00
_audit_creation_method 'WinGX routine CIF_UPDATE'
_cell_angle_alpha 90
_cell_angle_beta 105.400(2)
_cell_angle_gamma 90
_cell_formula_units_Z 4
_cell_length_a 9.2522(12)
_cell_length_b 35.880(5)
_cell_length_c 16.941(2)
_cell_measurement_reflns_used 14872
_cell_measurement_temperature 113(2)
_cell_measurement_theta_max 27.4831
_cell_measurement_theta_min 3.0203
_cell_volume 5422.0(12)
_computing_cell_refinement 'CrystalClear (Rigaku/MSC Inc., 2006)'
_computing_data_collection 'CrystalClear (Rigaku/MSC Inc., 2006)'
_computing_data_reduction 'CrystalClear (Rigaku/MSC Inc., 2006)'
_computing_structure_refinement 'SHELXL-97 (Sheldrick, 1997)'
_computing_structure_solution
;
        ????
;
_diffrn_ambient_temperature 113
_diffrn_detector_area_resol_mean 28.5714
_diffrn_measured_fraction_theta_full 0.987
_diffrn_measured_fraction_theta_max 0.987
_diffrn_measurement_device
;
        Saturn724 (2x2 bin mode)
;
_diffrn_measurement_method dtprofit.ref
_diffrn_radiation_type MoK\a
_diffrn_radiation_wavelength 0.7107
_diffrn_reflns_av_R_equivalents 0.0431
_diffrn_reflns_limit_h_max 11
_diffrn_reflns_limit_h_min -11
_diffrn_reflns_limit_k_max 46
_diffrn_reflns_limit_k_min -46
_diffrn_reflns_limit_l_max 16
_diffrn_reflns_limit_l_min -21
_diffrn_reflns_number 42927
_diffrn_reflns_theta_full 27.49
_diffrn_reflns_theta_max 27.49
_diffrn_reflns_theta_min 3.02
_exptl_absorpt_coefficient_mu 0.577
_exptl_absorpt_correction_T_max 0.9662
_exptl_absorpt_correction_T_min 0.9425
_exptl_absorpt_correction_type multi-scan
_exptl_crystal_colour Yellow
_exptl_crystal_density_diffrn 1.625
_exptl_crystal_description Block
_exptl_crystal_F_000 2664
_exptl_crystal_size_max 0.15
_exptl_crystal_size_mid 0.14
_exptl_crystal_size_min 0.08
_refine_diff_density_max 0.556
_refine_diff_density_min -0.691
_refine_ls_extinction_method none
_refine_ls_goodness_of_fit_ref 1.173
_refine_ls_hydrogen_treatment constr
_refine_ls_matrix_type full
_refine_ls_number_parameters 793
_refine_ls_number_reflns 12256
_refine_ls_number_restraints 0
_refine_ls_restrained_S_all 1.173
_refine_ls_R_factor_gt 0.0642
_refine_ls_shift/su_max 0.001
_refine_ls_structure_factor_coef Fsqd
_refine_ls_weighting_details 'calc w=1/[\s^2^(Fo^2^)+(0.0440P)^2^+5.7167P] where P=(Fo^2^+2Fc^2^)/3'
_refine_ls_weighting_scheme calc
_refine_ls_wR_factor_ref 0.1402
_reflns_number_gt 10860
_reflns_number_total 12256
_reflns_threshold_expression >2sigma(I)
_cod_data_source_file ic302141z_si_002_1.cif
_cod_data_source_block 2B(C6F5)4
_cod_original_cell_volume 5422.1(13)
_cod_database_code 4331727

loop_
_symmetry_equiv_pos_as_xyz
'x, y, z'
'-x, y+1/2, -z+1/2'
'-x, -y, -z'
'x, -y-1/2, z-1/2'

loop_
_atom_site_label
_atom_site_type_symbol
_atom_site_fract_x
_atom_site_fract_y
_atom_site_fract_z
_atom_site_U_iso_or_equiv
_atom_site_adp_type
_atom_site_occupancy
_atom_site_calc_flag
_atom_site_refinement_flags
Cu1 Cu 0.80922(4) 0.121612(10) -0.41339(2) 0.02629(10) Uani 1 d .
P2 P 0.85666(9) 0.17704(2) -0.35030(5) 0.02516(17) Uani 1 d .
P1 P 0.62046(9) 0.09969(2) -0.36526(5) 0.02527(17) Uani 1 d .
F11 F 1.4036(2) 0.15520(5) 0.15890(11) 0.0328(4) Uani 1 d .
F15 F 0.89742(19) 0.14352(5) 0.16845(11) 0.0293(4) Uani 1 d .
F6 F 1.1814(2) 0.19161(5) 0.00769(11) 0.0316(4) Uani 1 d .
F17 F 0.7993(2) 0.01168(5) -0.06245(13) 0.0396(5) Uani 1 d .
F1 F 1.1340(2) 0.13365(5) -0.10348(11) 0.0337(4) Uani 1 d .
F14 F 0.9542(2) 0.18819(6) 0.29819(12) 0.0402(5) Uani 1 d .
F12 F 1.4605(2) 0.19595(6) 0.29314(13) 0.0462(5) Uani 1 d .
F20 F 1.0831(2) 0.07885(5) 0.22425(10) 0.0319(4) Uani 1 d .
F10 F 0.74627(19) 0.12201(5) 0.00947(12) 0.0320(4) Uani 1 d .
F9 F 0.5777(2) 0.17494(6) -0.07254(12) 0.0389(5) Uani 1 d .
F7 F 1.0069(2) 0.24563(5) -0.07429(12) 0.0411(5) Uani 1 d .
F5 F 1.3472(2) 0.07944(5) 0.15646(11) 0.0344(4) Uani 1 d .
F8 F 0.7020(2) 0.23845(6) -0.11579(12) 0.0449(5) Uani 1 d .
F16 F 0.9288(2) 0.07778(5) -0.06651(11) 0.0327(4) Uani 1 d .
F3 F 1.5637(2) 0.06082(6) -0.06100(14) 0.0458(5) Uani 1 d .
F18 F 0.8078(2) -0.02112(5) 0.08405(15) 0.0473(6) Uani 1 d .
F13 F 1.2363(3) 0.21478(6) 0.36309(13) 0.0519(6) Uani 1 d .
F4 F 1.5617(2) 0.04935(6) 0.09866(14) 0.0477(5) Uani 1 d .
F19 F 0.9529(3) 0.01359(6) 0.22605(13) 0.0467(5) Uani 1 d .
F2 F 1.3524(2) 0.10504(6) -0.15785(12) 0.0440(5) Uani 1 d .
N3 N 0.7963(3) 0.11293(7) -0.53638(16) 0.0289(6) Uani 1 d .
N1 N 0.9711(3) 0.08079(7) -0.40362(16) 0.0295(6) Uani 1 d .
C57 C 1.0131(3) 0.06410(8) 0.15011(18) 0.0259(6) Uani 1 d .
C56 C 1.0099(3) 0.08261(8) 0.07798(18) 0.0227(6) Uani 1 d .
C48 C 0.7280(4) 0.17953(9) -0.05165(19) 0.0303(7) Uani 1 d .
C38 C 1.2307(3) 0.10940(8) 0.03104(18) 0.0231(6) Uani 1 d .
C47 C 0.7897(4) 0.21152(9) -0.07285(19) 0.0326(7) Uani 1 d .
C45 C 1.0315(3) 0.18622(8) -0.01077(18) 0.0250(6) Uani 1 d .
N2 N 1.0849(3) 0.04289(8) -0.48653(19) 0.0403(7) Uani 1 d .
C43 C 1.3444(3) 0.08694(9) 0.07740(19) 0.0276(6) Uani 1 d .
C58 C 0.9470(4) 0.02963(9) 0.1531(2) 0.0327(7) Uani 1 d .
C9 C 0.6992(4) 0.11947(11) -0.6817(2) 0.0419(9) Uani 1 d .
H9 H 0.6345 0.1322 -0.7266 0.05 Uiso 1 calc R
C61 C 0.9374(3) 0.06292(8) 0.00804(19) 0.0263(6) Uani 1 d .
C50 C 1.1466(3) 0.14621(8) 0.15613(18) 0.0232(6) Uani 1 d .
C60 C 0.8698(3) 0.02856(9) 0.0085(2) 0.0304(7) Uani 1 d .
C55 C 1.0395(3) 0.15649(8) 0.19619(18) 0.0258(6) Uani 1 d .
C25 C 0.5096(4) 0.24196(11) -0.4794(2) 0.0375(8) Uani 1 d .
H25 H 0.4237 0.239 -0.5243 0.045 Uiso 1 calc R
C46 C 0.9434(4) 0.21472(9) -0.05252(19) 0.0311(7) Uani 1 d .
C53 C 1.2082(4) 0.19299(9) 0.29630(19) 0.0346(8) Uani 1 d .
C17 C 0.4383(3) 0.11192(8) -0.43375(19) 0.0269(6) Uani 1 d .
C28 C 0.7614(4) 0.25112(9) -0.3503(2) 0.0329(7) Uani 1 d .
H28 H 0.8483 0.2545 -0.3061 0.04 Uiso 1 calc R
C54 C 1.0663(4) 0.17943(9) 0.26346(19) 0.0314(7) Uani 1 d .
C52 C 1.3198(4) 0.18339(9) 0.2610(2) 0.0338(7) Uani 1 d .
C16 C 0.5694(4) 0.03472(10) -0.2806(2) 0.0397(8) Uani 1 d .
H16 H 0.5422 0.0509 -0.2425 0.048 Uiso 1 calc R
C40 C 1.3511(4) 0.09878(9) -0.0793(2) 0.0310(7) Uani 1 d .
C35 C 0.8133(3) 0.17283(9) -0.25099(19) 0.0294(7) Uani 1 d .
H35A H 0.8797 0.1538 -0.2176 0.035 Uiso 1 calc R
H35B H 0.8342 0.1969 -0.2216 0.035 Uiso 1 calc R
C22 C 0.3242(4) 0.13001(9) -0.4098(2) 0.0320(7) Uani 1 d .
H22 H 0.335 0.1351 -0.3535 0.038 Uiso 1 calc R
C23 C 0.7366(3) 0.21676(9) -0.39033(19) 0.0271(6) Uani 1 d .
C26 C 0.5350(4) 0.27541(10) -0.4384(2) 0.0354(8) Uani 1 d .
H26 H 0.4655 0.2953 -0.4544 0.042 Uiso 1 calc R
C41 C 1.4592(3) 0.07687(9) -0.0306(2) 0.0333(7) Uani 1 d .
C18 C 0.4183(4) 0.10460(9) -0.51690(19) 0.0292(7) Uani 1 d .
H18 H 0.4951 0.0921 -0.5342 0.035 Uiso 1 calc R
C39 C 1.2399(3) 0.11393(8) -0.04839(19) 0.0260(6) Uani 1 d .
C2 C 1.0595(4) 0.06530(10) -0.3356(2) 0.0334(7) Uani 1 d .
C59 C 0.8743(4) 0.01201(8) 0.0817(2) 0.0337(7) Uani 1 d .
C37 C 0.6200(4) 0.11986(9) -0.26582(19) 0.0309(7) Uani 1 d .
H37A H 0.5217 0.1148 -0.2552 0.037 Uiso 1 calc R
H37B H 0.6977 0.1073 -0.2225 0.037 Uiso 1 calc R
C29 C 1.0430(3) 0.19805(8) -0.32484(19) 0.0277(6) Uani 1 d .
C27 C 0.6620(4) 0.28018(9) -0.3740(2) 0.0363(8) Uani 1 d .
H27 H 0.6804 0.3034 -0.3462 0.044 Uiso 1 calc R
C42 C 1.4562(4) 0.07092(9) 0.0494(2) 0.0327(7) Uani 1 d .
C20 C 0.1770(4) 0.13351(10) -0.5498(2) 0.0370(8) Uani 1 d .
H20 H 0.0882 0.1412 -0.5891 0.044 Uiso 1 calc R
C11 C 0.6099(3) 0.04972(9) -0.34766(19) 0.0287(7) Uani 1 d .
C10 C 0.7072(4) 0.13005(10) -0.60211(19) 0.0334(7) Uani 1 d .
H10 H 0.6471 0.1503 -0.5935 0.04 Uiso 1 calc R
C12 C 0.6511(4) 0.02520(10) -0.4018(2) 0.0397(8) Uani 1 d .
H12 H 0.68 0.0348 -0.4475 0.048 Uiso 1 calc R
C21 C 0.1950(4) 0.14062(10) -0.4676(2) 0.0386(8) Uani 1 d .
H21 H 0.1175 0.153 -0.4505 0.046 Uiso 1 calc R
C5 C 0.9858(4) 0.06836(9) -0.4760(2) 0.0296(7) Uani 1 d .
C33 C 1.2923(4) 0.20624(11) -0.2371(3) 0.0459(9) Uani 1 d .
H33 H 1.3637 0.2018 -0.1863 0.055 Uiso 1 calc R
C44 C 0.9755(3) 0.15305(8) 0.01162(17) 0.0234(6) Uani 1 d .
C24 C 0.6092(4) 0.21243(9) -0.4554(2) 0.0327(7) Uani 1 d .
H24 H 0.5902 0.1893 -0.4834 0.039 Uiso 1 calc R
C3 C 1.1665(4) 0.03909(10) -0.3412(2) 0.0391(8) Uani 1 d .
H3 H 1.2313 0.0285 -0.2934 0.047 Uiso 1 calc R
C7 C 0.8813(4) 0.07285(11) -0.6283(2) 0.0406(8) Uani 1 d .
H7 H 0.9438 0.0529 -0.6359 0.049 Uiso 1 calc R
C51 C 1.2868(3) 0.16125(8) 0.19142(19) 0.0275(6) Uani 1 d .
C36 C 0.6491(4) 0.16193(9) -0.26002(19) 0.0301(7) Uani 1 d .
H36A H 0.618 0.1718 -0.2125 0.036 Uiso 1 calc R
H36B H 0.5856 0.174 -0.3098 0.036 Uiso 1 calc R
C6 C 0.8844(4) 0.08496(9) -0.5499(2) 0.0314(7) Uani 1 d .
C30 C 1.0840(4) 0.21969(10) -0.3834(2) 0.0392(8) Uani 1 d .
H30 H 1.0128 0.2246 -0.4342 0.047 Uiso 1 calc R
C32 C 1.3316(4) 0.22711(9) -0.2954(3) 0.0422(9) Uani 1 d .
H32 H 1.4304 0.2367 -0.2856 0.051 Uiso 1 calc R
C49 C 0.8196(3) 0.15150(8) -0.00999(18) 0.0254(6) Uani 1 d .
C31 C 1.2272(4) 0.23416(10) -0.3686(3) 0.0443(9) Uani 1 d .
H31 H 1.2538 0.249 -0.409 0.053 Uiso 1 calc R
C34 C 1.1481(4) 0.19133(10) -0.2514(2) 0.0378(8) Uani 1 d .
H34 H 1.1224 0.1766 -0.2105 0.045 Uiso 1 calc R
C4 C 1.1758(4) 0.02898(10) -0.4176(2) 0.0428(9) Uani 1 d .
H4 H 1.2499 0.0113 -0.422 0.051 Uiso 1 calc R
C8 C 0.7865(4) 0.09015(12) -0.6950(2) 0.0453(9) Uani 1 d .
H8 H 0.7814 0.082 -0.749 0.054 Uiso 1 calc R
C14 C 0.6079(5) -0.02708(10) -0.3239(2) 0.0480(10) Uani 1 d .
H14 H 0.6054 -0.0533 -0.3162 0.058 Uiso 1 calc R
C19 C 0.2882(4) 0.11522(9) -0.5747(2) 0.0342(7) Uani 1 d .
H19 H 0.276 0.1099 -0.631 0.041 Uiso 1 calc R
C15 C 0.5687(5) -0.00350(11) -0.2692(2) 0.0478(10) Uani 1 d .
H15 H 0.541 -0.0134 -0.2233 0.057 Uiso 1 calc R
C1 C 1.0336(5) 0.07639(11) -0.2577(2) 0.0470(9) Uani 1 d .
H1A H 0.9534 0.095 -0.2675 0.071 Uiso 1 calc R
H1B H 1.1257 0.087 -0.2224 0.071 Uiso 1 calc R
H1C H 1.0042 0.0545 -0.231 0.071 Uiso 1 calc R
C13 C 0.6506(5) -0.01303(10) -0.3898(3) 0.0506(10) Uani 1 d .
H13 H 0.6795 -0.0294 -0.427 0.061 Uiso 1 calc R
B1 B 1.0921(4) 0.12259(9) 0.0693(2) 0.0216(6) Uani 1 d .

loop_
_atom_site_aniso_label
_atom_site_aniso_U_11
_atom_site_aniso_U_22
_atom_site_aniso_U_33
_atom_site_aniso_U_23
_atom_site_aniso_U_13
_atom_site_aniso_U_12
Cu1 0.0262(2) 0.0294(2) 0.02482(19) 0.00153(14) 0.00947(16) -0.00089(15)
P2 0.0233(4) 0.0279(4) 0.0245(4) 0.0005(3) 0.0068(3) -0.0021(3)
P1 0.0259(4) 0.0271(4) 0.0242(4) 0.0005(3) 0.0090(3) -0.0030(3)
F11 0.0234(9) 0.0349(10) 0.0384(10) 0.0003(8) 0.0053(8) -0.0049(7)
F15 0.0257(9) 0.0331(10) 0.0292(9) -0.0027(7) 0.0075(8) 0.0011(7)
F6 0.0285(10) 0.0291(9) 0.0354(10) 0.0032(8) 0.0052(8) -0.0058(7)
F17 0.0318(10) 0.0347(10) 0.0478(12) -0.0184(9) 0.0023(9) -0.0035(8)
F1 0.0360(11) 0.0418(11) 0.0234(9) 0.0065(8) 0.0079(8) 0.0084(8)
F14 0.0473(12) 0.0419(11) 0.0313(10) -0.0068(8) 0.0104(9) 0.0128(9)
F12 0.0382(12) 0.0400(11) 0.0481(12) -0.0079(9) -0.0105(10) -0.0096(9)
F20 0.0423(11) 0.0291(9) 0.0243(9) 0.0016(7) 0.0088(8) -0.0018(8)
F10 0.0218(9) 0.0331(10) 0.0403(11) 0.0000(8) 0.0067(8) -0.0020(7)
F9 0.0224(10) 0.0563(13) 0.0344(10) -0.0017(9) 0.0013(8) 0.0115(9)
F7 0.0585(13) 0.0261(9) 0.0394(11) 0.0094(8) 0.0141(10) 0.0015(9)
F5 0.0326(10) 0.0374(10) 0.0322(10) 0.0120(8) 0.0068(8) 0.0075(8)
F8 0.0500(13) 0.0445(12) 0.0365(11) 0.0104(9) 0.0053(10) 0.0234(10)
F16 0.0339(10) 0.0354(10) 0.0266(9) -0.0046(7) 0.0045(8) -0.0010(8)
F3 0.0262(11) 0.0535(13) 0.0620(14) -0.0145(11) 0.0189(10) 0.0031(9)
F18 0.0493(13) 0.0235(10) 0.0712(15) -0.0027(9) 0.0197(12) -0.0154(9)
F13 0.0648(15) 0.0457(13) 0.0359(11) -0.0195(10) -0.0029(11) 0.0002(11)
F4 0.0313(11) 0.0478(13) 0.0608(14) 0.0078(10) 0.0067(10) 0.0176(9)
F19 0.0673(15) 0.0321(11) 0.0469(12) 0.0089(9) 0.0259(11) -0.0065(10)
F2 0.0410(12) 0.0622(14) 0.0359(11) -0.0029(10) 0.0228(10) -0.0016(10)
N3 0.0254(14) 0.0335(14) 0.0299(14) 0.0022(11) 0.0107(11) -0.0004(11)
N1 0.0268(14) 0.0331(14) 0.0297(14) 0.0065(11) 0.0094(11) -0.0023(11)
C57 0.0265(16) 0.0237(14) 0.0276(15) -0.0012(11) 0.0075(13) -0.0007(12)
C56 0.0196(14) 0.0240(14) 0.0251(14) -0.0012(11) 0.0072(12) 0.0011(11)
C48 0.0265(17) 0.0398(18) 0.0230(15) -0.0025(13) 0.0035(13) 0.0069(13)
C38 0.0197(15) 0.0215(13) 0.0276(15) 0.0025(11) 0.0054(12) -0.0024(11)
C47 0.0394(19) 0.0321(16) 0.0232(15) 0.0025(12) 0.0032(14) 0.0149(14)
C45 0.0232(15) 0.0269(14) 0.0232(14) -0.0004(11) 0.0033(12) -0.0013(12)
N2 0.0384(17) 0.0360(15) 0.0479(18) 0.0039(13) 0.0141(14) 0.0057(13)
C43 0.0248(16) 0.0291(15) 0.0285(15) 0.0025(12) 0.0066(13) -0.0008(12)
C58 0.0369(19) 0.0280(16) 0.0366(17) 0.0053(13) 0.0160(15) -0.0021(13)
C9 0.038(2) 0.057(2) 0.0306(18) 0.0079(16) 0.0082(16) 0.0051(17)
C61 0.0238(16) 0.0272(15) 0.0283(15) -0.0018(12) 0.0075(12) 0.0013(12)
C50 0.0227(15) 0.0214(13) 0.0240(14) 0.0031(11) 0.0038(12) -0.0005(11)
C60 0.0233(16) 0.0260(15) 0.0403(18) -0.0109(13) 0.0056(14) -0.0013(12)
C55 0.0287(16) 0.0215(13) 0.0228(14) 0.0016(11) -0.0006(12) -0.0005(12)
C25 0.0265(18) 0.053(2) 0.0303(17) 0.0023(15) 0.0019(14) 0.0036(15)
C46 0.043(2) 0.0241(15) 0.0270(15) 0.0034(12) 0.0104(14) -0.0005(13)
C53 0.046(2) 0.0278(16) 0.0245(15) -0.0060(12) -0.0008(15) 0.0013(14)
C17 0.0258(16) 0.0252(14) 0.0300(16) 0.0008(12) 0.0083(13) -0.0037(12)
C28 0.0236(17) 0.0344(17) 0.0382(18) -0.0035(14) 0.0035(14) -0.0012(13)
C54 0.0389(19) 0.0287(15) 0.0253(15) -0.0016(12) 0.0063(14) 0.0078(13)
C52 0.0311(18) 0.0302(16) 0.0315(16) 0.0000(13) -0.0066(14) -0.0045(13)
C16 0.050(2) 0.0344(18) 0.0404(19) 0.0073(15) 0.0217(17) 0.0037(16)
C40 0.0272(17) 0.0366(17) 0.0316(16) -0.0032(13) 0.0121(14) -0.0059(13)
C35 0.0258(16) 0.0352(17) 0.0260(15) -0.0024(12) 0.0048(13) -0.0047(13)
C22 0.0270(17) 0.0370(17) 0.0338(17) -0.0053(13) 0.0112(14) -0.0022(13)
C23 0.0251(16) 0.0299(15) 0.0271(15) 0.0011(12) 0.0084(13) -0.0002(12)
C26 0.0273(17) 0.0392(18) 0.0420(19) 0.0113(15) 0.0135(15) 0.0064(14)
C41 0.0203(16) 0.0335(17) 0.049(2) -0.0094(15) 0.0140(14) -0.0022(13)
C18 0.0290(17) 0.0300(16) 0.0300(16) -0.0005(12) 0.0104(13) -0.0007(13)
C39 0.0198(15) 0.0298(15) 0.0271(15) 0.0008(12) 0.0039(12) 0.0008(12)
C2 0.0261(17) 0.0402(18) 0.0341(17) 0.0107(14) 0.0082(14) 0.0012(14)
C59 0.0290(17) 0.0202(14) 0.054(2) -0.0041(14) 0.0146(16) -0.0044(12)
C37 0.0295(17) 0.0388(18) 0.0254(15) 0.0001(13) 0.0090(13) -0.0053(13)
C29 0.0247(16) 0.0273(15) 0.0312(16) 0.0006(12) 0.0076(13) 0.0023(12)
C27 0.0307(18) 0.0292(16) 0.050(2) 0.0013(15) 0.0131(16) 0.0006(13)
C42 0.0219(16) 0.0317(16) 0.0422(19) 0.0020(14) 0.0043(14) 0.0030(13)
C20 0.0294(18) 0.0403(19) 0.0407(19) 0.0102(15) 0.0081(15) 0.0028(14)
C11 0.0273(17) 0.0323(16) 0.0275(15) 0.0047(12) 0.0088(13) -0.0004(13)
C10 0.0331(18) 0.0422(19) 0.0255(16) 0.0061(13) 0.0090(14) 0.0044(14)
C12 0.056(2) 0.0334(18) 0.0367(18) 0.0015(14) 0.0236(17) -0.0034(16)
C21 0.0315(19) 0.0361(18) 0.052(2) -0.0005(16) 0.0184(17) 0.0036(14)
C5 0.0272(17) 0.0311(16) 0.0321(16) 0.0026(13) 0.0105(13) -0.0011(13)
C33 0.0264(19) 0.048(2) 0.056(2) 0.0043(18) -0.0005(17) 0.0000(16)
C44 0.0257(16) 0.0232(14) 0.0202(13) -0.0012(11) 0.0041(12) 0.0016(11)
C24 0.0300(17) 0.0349(17) 0.0322(17) -0.0030(13) 0.0068(14) -0.0020(13)
C3 0.0306(18) 0.0407(19) 0.047(2) 0.0173(16) 0.0123(16) 0.0068(15)
C7 0.042(2) 0.043(2) 0.0372(19) -0.0057(15) 0.0121(16) 0.0035(16)
C51 0.0284(17) 0.0237(14) 0.0273(15) 0.0030(12) 0.0021(13) -0.0002(12)
C36 0.0294(17) 0.0371(17) 0.0245(15) -0.0065(13) 0.0085(13) -0.0056(13)
C6 0.0271(17) 0.0357(17) 0.0325(17) 0.0011(13) 0.0097(14) -0.0004(13)
C30 0.0296(18) 0.0406(19) 0.047(2) 0.0151(16) 0.0094(16) 0.0032(15)
C32 0.0226(17) 0.0282(17) 0.076(3) 0.0021(17) 0.0137(18) -0.0017(13)
C49 0.0251(16) 0.0272(15) 0.0226(14) -0.0010(11) 0.0041(12) 0.0022(12)
C31 0.0317(19) 0.0351(19) 0.071(3) 0.0193(18) 0.0215(19) 0.0039(15)
C34 0.0297(18) 0.0412(19) 0.0411(19) 0.0096(15) 0.0068(15) 0.0007(14)
C4 0.040(2) 0.0363(19) 0.055(2) 0.0106(17) 0.0188(18) 0.0078(16)
C8 0.045(2) 0.057(2) 0.0325(18) -0.0032(16) 0.0080(17) 0.0046(18)
C14 0.069(3) 0.0281(18) 0.050(2) 0.0082(16) 0.021(2) 0.0039(17)
C19 0.0366(19) 0.0365(18) 0.0286(16) 0.0026(13) 0.0068(15) 0.0012(14)
C15 0.067(3) 0.037(2) 0.046(2) 0.0131(16) 0.026(2) 0.0057(18)
C1 0.050(2) 0.046(2) 0.040(2) 0.0028(16) 0.0025(18) 0.0072(18)
C13 0.077(3) 0.0290(18) 0.054(2) -0.0010(16) 0.031(2) -0.0006(18)
B1 0.0197(16) 0.0224(15) 0.0224(15) 0.0000(12) 0.0051(13) -0.0024(12)

loop_
_atom_type_symbol
_atom_type_description
_atom_type_scat_dispersion_real
_atom_type_scat_dispersion_imag
_atom_type_scat_source
B B 0.0013 0.0007 'International Tables Vol C Tables 4.2.6.8 and 6.1.1.4'
H H 0 0 'International Tables Vol C Tables 4.2.6.8 and 6.1.1.4'
C C 0.0033 0.0016 'International Tables Vol C Tables 4.2.6.8 and 6.1.1.4'
N N 0.0061 0.0033 'International Tables Vol C Tables 4.2.6.8 and 6.1.1.4'
F F 0.0171 0.0103 'International Tables Vol C Tables 4.2.6.8 and 6.1.1.4'
P P 0.1023 0.0942 'International Tables Vol C Tables 4.2.6.8 and 6.1.1.4'
Cu Cu 0.3201 1.2651 'International Tables Vol C Tables 4.2.6.8 and 6.1.1.4'

loop_
_geom_angle_atom_site_label_1
_geom_angle_atom_site_label_2
_geom_angle_atom_site_label_3
_geom_angle
N1 Cu1 N3 79.74(10)
N1 Cu1 P2 122.88(8)
N3 Cu1 P2 124.19(8)
N1 Cu1 P1 109.73(7)
N3 Cu1 P1 117.79(8)
P2 Cu1 P1 102.06(3)
C23 P2 C29 102.06(14)
C23 P2 C35 98.36(15)
C29 P2 C35 103.87(14)
C23 P2 Cu1 119.50(11)
C29 P2 Cu1 122.09(10)
C35 P2 Cu1 107.50(11)
C11 P1 C17 105.01(14)
C11 P1 C37 102.96(15)
C17 P1 C37 105.16(15)
C11 P1 Cu1 118.81(11)
C17 P1 Cu1 111.03(10)
C37 P1 Cu1 112.66(11)
C10 N3 C6 117.6(3)
C10 N3 Cu1 128.4(2)
C6 N3 Cu1 113.9(2)
C2 N1 C5 117.3(3)
C2 N1 Cu1 128.6(2)
C5 N1 Cu1 114.1(2)
F20 C57 C56 121.5(3)
F20 C57 C58 114.9(3)
C56 C57 C58 123.6(3)
C57 C56 C61 113.7(3)
C57 C56 B1 126.4(3)
C61 C56 B1 119.8(3)
F9 C48 C47 120.3(3)
F9 C48 C49 119.6(3)
C47 C48 C49 120.1(3)
C39 C38 C43 112.7(3)
C39 C38 B1 127.2(3)
C43 C38 B1 119.6(3)
F8 C47 C48 120.6(3)
F8 C47 C46 120.7(3)
C48 C47 C46 118.6(3)
F6 C45 C46 116.3(3)
F6 C45 C44 119.5(3)
C46 C45 C44 124.2(3)
C5 N2 C4 115.5(3)
F5 C43 C42 116.0(3)
F5 C43 C38 119.0(3)
C42 C43 C38 125.0(3)
F19 C58 C59 120.1(3)
F19 C58 C57 120.2(3)
C59 C58 C57 119.8(3)
C8 C9 C10 119.0(3)
C8 C9 H9 120.5
C10 C9 H9 120.5
F16 C61 C60 116.2(3)
F16 C61 C56 119.4(3)
C60 C61 C56 124.4(3)
C51 C50 C55 113.1(3)
C51 C50 B1 127.7(3)
C55 C50 B1 118.7(3)
F17 C60 C59 120.3(3)
F17 C60 C61 120.5(3)
C59 C60 C61 119.2(3)
F15 C55 C54 116.0(3)
F15 C55 C50 119.4(3)
C54 C55 C50 124.6(3)
C26 C25 C24 120.4(3)
C26 C25 H25 119.8
C24 C25 H25 119.8
F7 C46 C47 119.7(3)
F7 C46 C45 120.5(3)
C47 C46 C45 119.8(3)
F13 C53 C52 121.0(3)
F13 C53 C54 119.9(3)
C52 C53 C54 119.1(3)
C22 C17 C18 118.4(3)
C22 C17 P1 124.8(2)
C18 C17 P1 116.6(2)
C27 C28 C23 121.1(3)
C27 C28 H28 119.5
C23 C28 H28 119.5
F14 C54 C53 120.1(3)
F14 C54 C55 120.5(3)
C53 C54 C55 119.4(3)
F12 C52 C53 120.0(3)
F12 C52 C51 120.4(3)
C53 C52 C51 119.7(3)
C15 C16 C11 120.6(3)
C15 C16 H16 119.7
C11 C16 H16 119.7
F2 C40 C41 119.6(3)
F2 C40 C39 120.6(3)
C41 C40 C39 119.8(3)
C36 C35 P2 112.4(2)
C36 C35 H35A 109.1
P2 C35 H35A 109.1
C36 C35 H35B 109.1
P2 C35 H35B 109.1
H35A C35 H35B 107.9
C21 C22 C17 120.2(3)
C21 C22 H22 119.9
C17 C22 H22 119.9
C24 C23 C28 118.6(3)
C24 C23 P2 120.8(2)
C28 C23 P2 120.3(2)
C25 C26 C27 120.1(3)
C25 C26 H26 120
C27 C26 H26 120
F3 C41 C40 120.2(3)
F3 C41 C42 121.1(3)
C40 C41 C42 118.7(3)
C19 C18 C17 121.2(3)
C19 C18 H18 119.4
C17 C18 H18 119.4
F1 C39 C38 120.7(3)
F1 C39 C40 114.7(3)
C38 C39 C40 124.5(3)
N1 C2 C3 120.3(3)
N1 C2 C1 117.1(3)
C3 C2 C1 122.6(3)
F18 C59 C60 120.5(3)
F18 C59 C58 120.2(3)
C60 C59 C58 119.3(3)
C36 C37 P1 113.8(2)
C36 C37 H37A 108.8
P1 C37 H37A 108.8
C36 C37 H37B 108.8
P1 C37 H37B 108.8
H37A C37 H37B 107.7
C34 C29 C30 118.7(3)
C34 C29 P2 122.4(2)
C30 C29 P2 118.8(2)
C28 C27 C26 119.8(3)
C28 C27 H27 120.1
C26 C27 H27 120.1
F4 C42 C43 121.0(3)
F4 C42 C41 119.8(3)
C43 C42 C41 119.2(3)
C19 C20 C21 119.7(3)
C19 C20 H20 120.1
C21 C20 H20 120.1
C16 C11 C12 118.1(3)
C16 C11 P1 123.4(3)
C12 C11 P1 118.5(2)
N3 C10 C9 123.0(3)
N3 C10 H10 118.5
C9 C10 H10 118.5
C13 C12 C11 121.1(3)
C13 C12 H12 119.5
C11 C12 H12 119.5
C22 C21 C20 120.9(3)
C22 C21 H21 119.6
C20 C21 H21 119.6
N2 C5 N1 125.9(3)
N2 C5 C6 117.7(3)
N1 C5 C6 116.4(3)
C32 C33 C34 120.7(4)
C32 C33 H33 119.6
C34 C33 H33 119.6
C45 C44 C49 113.4(3)
C45 C44 B1 119.6(3)
C49 C44 B1 126.5(3)
C23 C24 C25 120.1(3)
C23 C24 H24 119.9
C25 C24 H24 119.9
C4 C3 C2 118.0(3)
C4 C3 H3 121
C2 C3 H3 121
C8 C7 C6 119.2(3)
C8 C7 H7 120.4
C6 C7 H7 120.4
F11 C51 C50 121.3(3)
F11 C51 C52 114.7(3)
C50 C51 C52 124.0(3)
C37 C36 C35 114.2(3)
C37 C36 H36A 108.7
C35 C36 H36A 108.7
C37 C36 H36B 108.7
C35 C36 H36B 108.7
H36A C36 H36B 107.6
N3 C6 C7 122.3(3)
N3 C6 C5 115.6(3)
C7 C6 C5 122.1(3)
C31 C30 C29 120.6(3)
C31 C30 H30 119.7
C29 C30 H30 119.7
C33 C32 C31 119.7(3)
C33 C32 H32 120.2
C31 C32 H32 120.2
F10 C49 C48 114.6(3)
F10 C49 C44 121.5(3)
C48 C49 C44 123.9(3)
C32 C31 C30 120.2(3)
C32 C31 H31 119.9
C30 C31 H31 119.9
C29 C34 C33 120.0(3)
C29 C34 H34 120
C33 C34 H34 120
N2 C4 C3 122.8(3)
N2 C4 H4 118.6
C3 C4 H4 118.6
C7 C8 C9 118.8(3)
C7 C8 H8 120.6
C9 C8 H8 120.6
C15 C14 C13 120.5(3)
C15 C14 H14 119.8
C13 C14 H14 119.8
C20 C19 C18 119.6(3)
C20 C19 H19 120.2
C18 C19 H19 120.2
C14 C15 C16 120.2(4)
C14 C15 H15 119.9
C16 C15 H15 119.9
C2 C1 H1A 109.5
C2 C1 H1B 109.5
H1A C1 H1B 109.5
C2 C1 H1C 109.5
H1A C1 H1C 109.5
H1B C1 H1C 109.5
C14 C13 C12 119.6(4)
C14 C13 H13 120.2
C12 C13 H13 120.2
C56 B1 C38 102.1(2)
C56 B1 C50 113.9(2)
C38 B1 C50 114.2(2)
C56 B1 C44 112.5(2)
C38 B1 C44 114.1(2)
C50 B1 C44 100.6(2)

loop_
_geom_bond_atom_site_label_1
_geom_bond_atom_site_label_2
_geom_bond_distance
Cu1 N1 2.070(3)
Cu1 N3 2.079(3)
Cu1 P2 2.2453(9)
Cu1 P1 2.2561(9)
P2 C23 1.824(3)
P2 C29 1.825(3)
P2 C35 1.836(3)
P1 C11 1.825(3)
P1 C17 1.828(3)
P1 C37 1.835(3)
F11 C51 1.354(4)
F15 C55 1.356(3)
F6 C45 1.352(3)
F17 C60 1.349(3)
F1 C39 1.359(3)
F14 C54 1.358(4)
F12 C52 1.348(4)
F20 C57 1.358(3)
F10 C49 1.344(3)
F9 C48 1.351(4)
F7 C46 1.351(4)
F5 C43 1.360(3)
F8 C47 1.345(3)
F16 C61 1.354(3)
F3 C41 1.341(4)
F18 C59 1.344(3)
F13 C53 1.343(4)
F4 C42 1.347(4)
F19 C58 1.351(4)
F2 C40 1.353(4)
N3 C10 1.345(4)
N3 C6 1.350(4)
N1 C2 1.344(4)
N1 C5 1.345(4)
C57 C56 1.384(4)
C57 C58 1.386(4)
C56 C61 1.389(4)
C56 B1 1.648(4)
C48 C47 1.372(5)
C48 C49 1.382(4)
C38 C39 1.380(4)
C38 C43 1.391(4)
C38 B1 1.653(4)
C47 C46 1.376(5)
C45 C46 1.380(4)
C45 C44 1.391(4)
N2 C5 1.340(4)
N2 C4 1.341(5)
C43 C42 1.373(4)
C58 C59 1.373(5)
C9 C8 1.381(5)
C9 C10 1.384(5)
C9 H9 0.95
C61 C60 1.383(4)
C50 C51 1.386(4)
C50 C55 1.391(4)
C50 B1 1.655(4)
C60 C59 1.366(5)
C55 C54 1.374(4)
C25 C26 1.375(5)
C25 C24 1.392(5)
C25 H25 0.95
C53 C52 1.367(5)
C53 C54 1.372(5)
C17 C22 1.388(4)
C17 C18 1.396(4)
C28 C27 1.378(5)
C28 C23 1.396(4)
C28 H28 0.95
C52 C51 1.387(4)
C16 C15 1.385(5)
C16 C11 1.395(4)
C16 H16 0.95
C40 C41 1.364(5)
C40 C39 1.384(4)
C35 C36 1.537(4)
C35 H35A 0.99
C35 H35B 0.99
C22 C21 1.383(5)
C22 H22 0.95
C23 C24 1.392(4)
C26 C27 1.386(5)
C26 H26 0.95
C41 C42 1.379(5)
C18 C19 1.388(5)
C18 H18 0.95
C2 C3 1.387(5)
C2 C1 1.456(5)
C37 C36 1.532(4)
C37 H37A 0.99
C37 H37B 0.99
C29 C34 1.382(5)
C29 C30 1.390(4)
C27 H27 0.95
C20 C19 1.377(5)
C20 C21 1.383(5)
C20 H20 0.95
C11 C12 1.395(5)
C10 H10 0.95
C12 C13 1.387(5)
C12 H12 0.95
C21 H21 0.95
C5 C6 1.476(4)
C33 C32 1.363(5)
C33 C34 1.397(5)
C33 H33 0.95
C44 C49 1.392(4)
C44 B1 1.659(4)
C24 H24 0.95
C3 C4 1.370(5)
C3 H3 0.95
C7 C8 1.380(5)
C7 C6 1.392(5)
C7 H7 0.95
C36 H36A 0.99
C36 H36B 0.99
C30 C31 1.383(5)
C30 H30 0.95
C32 C31 1.378(5)
C32 H32 0.95
C31 H31 0.95
C34 H34 0.95
C4 H4 0.95
C8 H8 0.95
C14 C15 1.374(5)
C14 C13 1.375(5)
C14 H14 0.95
C19 H19 0.95
C15 H15 0.95
C1 H1A 0.98
C1 H1B 0.98
C1 H1C 0.98
C13 H13 0.95

loop_
_geom_torsion_atom_site_label_1
_geom_torsion_atom_site_label_2
_geom_torsion_atom_site_label_3
_geom_torsion_atom_site_label_4
_geom_torsion
N1 Cu1 P2 C23 156.81(14)
N3 Cu1 P2 C23 56.29(15)
P1 Cu1 P2 C23 -79.88(12)
N1 Cu1 P2 C29 27.15(15)
N3 Cu1 P2 C29 -73.37(15)
P1 Cu1 P2 C29 150.46(12)
N1 Cu1 P2 C35 -92.49(14)
N3 Cu1 P2 C35 166.99(14)
P1 Cu1 P2 C35 30.82(11)
N1 Cu1 P1 C11 -13.48(15)
N3 Cu1 P1 C11 75.09(15)
P2 Cu1 P1 C11 -145.27(12)
N1 Cu1 P1 C17 -135.36(13)
N3 Cu1 P1 C17 -46.79(14)
P2 Cu1 P1 C17 92.85(11)
N1 Cu1 P1 C37 106.99(14)
N3 Cu1 P1 C37 -164.45(14)
P2 Cu1 P1 C37 -24.80(12)
N1 Cu1 N3 C10 -179.2(3)
P2 Cu1 N3 C10 -56.3(3)
P1 Cu1 N3 C10 73.8(3)
N1 Cu1 N3 C6 4.6(2)
P2 Cu1 N3 C6 127.6(2)
P1 Cu1 N3 C6 -102.4(2)
N3 Cu1 N1 C2 179.1(3)
P2 Cu1 N1 C2 54.8(3)
P1 Cu1 N1 C2 -64.9(3)
N3 Cu1 N1 C5 -1.9(2)
P2 Cu1 N1 C5 -126.1(2)
P1 Cu1 N1 C5 114.1(2)
F20 C57 C56 C61 178.2(3)
C58 C57 C56 C61 -1.7(4)
F20 C57 C56 B1 2.9(5)
C58 C57 C56 B1 -177.0(3)
F9 C48 C47 F8 -1.1(5)
C49 C48 C47 F8 177.7(3)
F9 C48 C47 C46 -178.2(3)
C49 C48 C47 C46 0.7(5)
C39 C38 C43 F5 -178.6(3)
B1 C38 C43 F5 -6.7(4)
C39 C38 C43 C42 0.7(5)
B1 C38 C43 C42 172.6(3)
F20 C57 C58 F19 1.1(4)
C56 C57 C58 F19 -178.9(3)
F20 C57 C58 C59 -179.5(3)
C56 C57 C58 C59 0.5(5)
C57 C56 C61 F16 -178.9(3)
B1 C56 C61 F16 -3.3(4)
C57 C56 C61 C60 1.9(4)
B1 C56 C61 C60 177.6(3)
F16 C61 C60 F17 -0.5(4)
C56 C61 C60 F17 178.7(3)
F16 C61 C60 C59 -179.9(3)
C56 C61 C60 C59 -0.8(5)
C51 C50 C55 F15 -179.5(2)
B1 C50 C55 F15 7.3(4)
C51 C50 C55 C54 0.6(4)
B1 C50 C55 C54 -172.6(3)
F8 C47 C46 F7 1.5(5)
C48 C47 C46 F7 178.6(3)
F8 C47 C46 C45 -177.9(3)
C48 C47 C46 C45 -0.8(5)
F6 C45 C46 F7 1.3(4)
C44 C45 C46 F7 -177.9(3)
F6 C45 C46 C47 -179.4(3)
C44 C45 C46 C47 1.5(5)
C11 P1 C17 C22 103.6(3)
C37 P1 C17 C22 -4.7(3)
Cu1 P1 C17 C22 -126.8(3)
C11 P1 C17 C18 -81.0(3)
C37 P1 C17 C18 170.7(2)
Cu1 P1 C17 C18 48.6(3)
F13 C53 C54 F14 0.3(5)
C52 C53 C54 F14 179.1(3)
F13 C53 C54 C55 -178.6(3)
C52 C53 C54 C55 0.2(5)
F15 C55 C54 F14 -0.4(4)
C50 C55 C54 F14 179.5(3)
F15 C55 C54 C53 178.5(3)
C50 C55 C54 C53 -1.6(5)
F13 C53 C52 F12 -0.2(5)
C54 C53 C52 F12 -179.0(3)
F13 C53 C52 C51 -179.2(3)
C54 C53 C52 C51 2.1(5)
C23 P2 C35 C36 65.3(2)
C29 P2 C35 C36 170.0(2)
Cu1 P2 C35 C36 -59.3(2)
C18 C17 C22 C21 -0.5(5)
P1 C17 C22 C21 174.9(3)
C27 C28 C23 C24 0.4(5)
C27 C28 C23 P2 -172.4(3)
C29 P2 C23 C24 143.4(3)
C35 P2 C23 C24 -110.4(3)
Cu1 P2 C23 C24 5.2(3)
C29 P2 C23 C28 -43.9(3)
C35 P2 C23 C28 62.3(3)
Cu1 P2 C23 C28 177.9(2)
C24 C25 C26 C27 1.4(5)
F2 C40 C41 F3 -1.8(5)
C39 C40 C41 F3 177.2(3)
F2 C40 C41 C42 179.8(3)
C39 C40 C41 C42 -1.2(5)
C22 C17 C18 C19 0.3(5)
P1 C17 C18 C19 -175.4(2)
C43 C38 C39 F1 177.0(3)
B1 C38 C39 F1 5.8(5)
C43 C38 C39 C40 -1.5(4)
B1 C38 C39 C40 -172.7(3)
F2 C40 C39 F1 2.2(4)
C41 C40 C39 F1 -176.7(3)
F2 C40 C39 C38 -179.2(3)
C41 C40 C39 C38 1.8(5)
C5 N1 C2 C3 3.5(5)
Cu1 N1 C2 C3 -177.5(2)
C5 N1 C2 C1 -174.5(3)
Cu1 N1 C2 C1 4.5(5)
F17 C60 C59 F18 -0.4(5)
C61 C60 C59 F18 179.1(3)
F17 C60 C59 C58 179.8(3)
C61 C60 C59 C58 -0.7(5)
F19 C58 C59 F18 0.5(5)
C57 C58 C59 F18 -178.9(3)
F19 C58 C59 C60 -179.8(3)
C57 C58 C59 C60 0.8(5)
C11 P1 C37 C36 172.3(2)
C17 P1 C37 C36 -77.9(3)
Cu1 P1 C37 C36 43.1(3)
C23 P2 C29 C34 133.9(3)
C35 P2 C29 C34 32.0(3)
Cu1 P2 C29 C34 -89.3(3)
C23 P2 C29 C30 -50.2(3)
C35 P2 C29 C30 -152.1(3)
Cu1 P2 C29 C30 86.5(3)
C23 C28 C27 C26 0.0(5)
C25 C26 C27 C28 -0.9(5)
F5 C43 C42 F4 -0.4(5)
C38 C43 C42 F4 -179.7(3)
F5 C43 C42 C41 179.1(3)
C38 C43 C42 C41 -0.2(5)
F3 C41 C42 F4 1.5(5)
C40 C41 C42 F4 179.9(3)
F3 C41 C42 C43 -178.0(3)
C40 C41 C42 C43 0.4(5)
C15 C16 C11 C12 -0.8(5)
C15 C16 C11 P1 -177.7(3)
C17 P1 C11 C16 -94.6(3)
C37 P1 C11 C16 15.2(3)
Cu1 P1 C11 C16 140.5(3)
C17 P1 C11 C12 88.5(3)
C37 P1 C11 C12 -161.6(3)
Cu1 P1 C11 C12 -36.3(3)
C6 N3 C10 C9 2.0(5)
Cu1 N3 C10 C9 -174.0(3)
C8 C9 C10 N3 -0.3(6)
C16 C11 C12 C13 0.6(6)
P1 C11 C12 C13 177.6(3)
C17 C22 C21 C20 -0.1(5)
C19 C20 C21 C22 0.8(5)
C4 N2 C5 N1 0.2(5)
C4 N2 C5 C6 179.2(3)
C2 N1 C5 N2 -2.8(5)
Cu1 N1 C5 N2 178.0(3)
C2 N1 C5 C6 178.2(3)
Cu1 N1 C5 C6 -1.0(4)
F6 C45 C44 C49 179.0(3)
C46 C45 C44 C49 -1.9(4)
F6 C45 C44 B1 6.7(4)
C46 C45 C44 B1 -174.2(3)
C28 C23 C24 C25 0.0(5)
P2 C23 C24 C25 172.8(3)
C26 C25 C24 C23 -0.9(5)
N1 C2 C3 C4 -1.7(5)
C1 C2 C3 C4 176.1(4)
C55 C50 C51 F11 -177.8(3)
B1 C50 C51 F11 -5.3(5)
C55 C50 C51 C52 1.9(4)
B1 C50 C51 C52 174.3(3)
F12 C52 C51 F11 -2.5(4)
C53 C52 C51 F11 176.4(3)
F12 C52 C51 C50 177.8(3)
C53 C52 C51 C50 -3.3(5)
P1 C37 C36 C35 -74.9(3)
P2 C35 C36 C37 86.2(3)
C10 N3 C6 C7 -2.2(5)
Cu1 N3 C6 C7 174.3(3)
C10 N3 C6 C5 176.9(3)
Cu1 N3 C6 C5 -6.5(4)
C8 C7 C6 N3 0.7(5)
C8 C7 C6 C5 -178.4(3)
N2 C5 C6 N3 -174.0(3)
N1 C5 C6 N3 5.1(4)
N2 C5 C6 C7 5.2(5)
N1 C5 C6 C7 -175.7(3)
C34 C29 C30 C31 0.1(5)
P2 C29 C30 C31 -175.9(3)
C34 C33 C32 C31 1.2(6)
F9 C48 C49 F10 -3.0(4)
C47 C48 C49 F10 178.2(3)
F9 C48 C49 C44 177.6(3)
C47 C48 C49 C44 -1.2(5)
C45 C44 C49 F10 -177.6(3)
B1 C44 C49 F10 -5.9(4)
C45 C44 C49 C48 1.7(4)
B1 C44 C49 C48 173.5(3)
C33 C32 C31 C30 -1.0(6)
C29 C30 C31 C32 0.3(6)
C30 C29 C34 C33 0.1(5)
P2 C29 C34 C33 175.9(3)
C32 C33 C34 C29 -0.7(6)
C5 N2 C4 C3 1.8(5)
C2 C3 C4 N2 -1.0(6)
C6 C7 C8 C9 1.1(6)
C10 C9 C8 C7 -1.3(6)
C21 C20 C19 C18 -0.9(5)
C17 C18 C19 C20 0.4(5)
C13 C14 C15 C16 1.1(7)
C11 C16 C15 C14 0.0(6)
C15 C14 C13 C12 -1.3(7)
C11 C12 C13 C14 0.4(6)
C57 C56 B1 C38 108.3(3)
C61 C56 B1 C38 -66.7(3)
C57 C56 B1 C50 -15.3(4)
C61 C56 B1 C50 169.7(3)
C57 C56 B1 C44 -129.0(3)
C61 C56 B1 C44 56.0(4)
C39 C38 B1 C56 105.7(3)
C43 C38 B1 C56 -64.9(3)
C39 C38 B1 C50 -130.8(3)
C43 C38 B1 C50 58.6(3)
C39 C38 B1 C44 -15.9(4)
C43 C38 B1 C44 173.5(3)
C51 C50 B1 C56 128.9(3)
C55 C50 B1 C56 -59.0(3)
C51 C50 B1 C38 12.0(4)
C55 C50 B1 C38 -175.9(2)
C51 C50 B1 C44 -110.6(3)
C55 C50 B1 C44 61.5(3)
C45 C44 B1 C56 -171.4(3)
C49 C44 B1 C56 17.3(4)
C45 C44 B1 C38 -55.7(3)
C49 C44 B1 C38 133.0(3)
C45 C44 B1 C50 67.0(3)
C49 C44 B1 C50 -104.3(3)
